data_7024548
loop_
_publ_author_name
'Anti\~nolo, Antonio'
'Garc\'ia-Yuste, Santiago'
'Solera, Isabel Lopez'
'Otero, Antonio'
'P\'erez-Flores, Juan Carlos'
'Reguillo-Carmona, Rebeca'
'Villase\~nor, Elena'
'Santos, Eva'
'Zuidema, Erik'
'Bo, Carles'

_publ_section_title
;
 Reactions of alkynes with phosphido niobocenes: a combined experimental
 and theoretical study.
;
_journal_issue 8
_journal_name_full 'Dalton transactions (Cambridge, England : 2003)'
_journal_page_first 1962
_journal_page_last 1971
_journal_paper_doi 10.1039/b918298e
_journal_volume 39
_journal_year 2010
_chemical_formula_sum 'C51.5 H59.5 N Nb O2 P Si2'
_chemical_formula_weight 904.56
_chemical_name_systematic
;
?
;
_space_group_IT_number 2
_symmetry_cell_setting triclinic
_symmetry_space_group_name_Hall '-P 1'
_symmetry_space_group_name_H-M 'P -1'
_atom_sites_solution_hydrogens geom
_atom_sites_solution_primary direct
_atom_sites_solution_secondary difmap
_audit_creation_method SHELXL-97
_cell_angle_alpha 93.144(3)
_cell_angle_beta 102.049(3)
_cell_angle_gamma 108.324(3)
_cell_formula_units_Z 2
_cell_length_a 10.7939(5)
_cell_length_b 12.2093(6)
_cell_length_c 19.3334(9)
_cell_measurement_temperature 100(2)
_cell_volume 2345.4(2)
_computing_cell_refinement 'Bruker SAINT'
_computing_data_collection 'Bruker APEX'
_computing_data_reduction 'Bruker SHELXTL'
_computing_molecular_graphics 'Bruker SHELXTL'
_computing_publication_material 'Bruker SHELXTL'
_computing_structure_refinement 'SHELXL-97 (Sheldrick, 1997)'
_computing_structure_solution 'SHELXS-97 (Sheldrick, 1990)'
_diffrn_ambient_temperature 100(2)
_diffrn_measured_fraction_theta_full 0.993
_diffrn_measured_fraction_theta_max 0.993
_diffrn_measurement_device_type 'CCD area detector'
_diffrn_measurement_method 'omega scan'
_diffrn_radiation_monochromator graphite
_diffrn_radiation_source 'fine-focus sealed tube'
_diffrn_radiation_type MoK\a
_diffrn_radiation_wavelength 0.71073
_diffrn_reflns_av_R_equivalents 0.0637
_diffrn_reflns_av_sigmaI/netI 0.0834
_diffrn_reflns_limit_h_max 11
_diffrn_reflns_limit_h_min -13
_diffrn_reflns_limit_k_max 14
_diffrn_reflns_limit_k_min -14
_diffrn_reflns_limit_l_max 23
_diffrn_reflns_limit_l_min -23
_diffrn_reflns_number 25036
_diffrn_reflns_theta_full 25.90
_diffrn_reflns_theta_max 25.90
_diffrn_reflns_theta_min 1.09
_exptl_absorpt_coefficient_mu 0.382
_exptl_absorpt_correction_T_max 1
_exptl_absorpt_correction_T_min 0.72325
_exptl_absorpt_correction_type Semi-empirical
_exptl_absorpt_process_details SADABS
_exptl_crystal_colour Prismatic
_exptl_crystal_density_diffrn 1.281
_exptl_crystal_density_method 'not measured'
_exptl_crystal_description Orange
_exptl_crystal_F_000 951
_exptl_crystal_size_max 0.352
_exptl_crystal_size_mid 0.153
_exptl_crystal_size_min 0.117
_refine_diff_density_max 0.902
_refine_diff_density_min -0.945
_refine_diff_density_rms 0.163
_refine_ls_extinction_method none
_refine_ls_goodness_of_fit_ref 0.653
_refine_ls_hydrogen_treatment mixed
_refine_ls_matrix_type full
_refine_ls_number_parameters 586
_refine_ls_number_reflns 9067
_refine_ls_number_restraints 0
_refine_ls_restrained_S_all 0.653
_refine_ls_R_factor_all 0.0771
_refine_ls_R_factor_gt 0.0494
_refine_ls_shift/su_max 0.015
_refine_ls_shift/su_mean 0.001
_refine_ls_structure_factor_coef Fsqd
_refine_ls_weighting_details 'calc w=1/[\s^2^(Fo^2^)+(0.1732P)^2^+11.2598P] where P=(Fo^2^+2Fc^2^)/3'
_refine_ls_weighting_scheme calc
_refine_ls_wR_factor_gt 0.1338
_refine_ls_wR_factor_ref 0.1792
_reflns_number_gt 6608
_reflns_number_total 9067
_reflns_threshold_expression >2sigma(I)
_cod_data_source_file b918298e.txt
_cod_data_source_block compound_3
_cod_depositor_comments
;
The following automatic conversions were performed:

'_symmetry_cell_setting' value 'Triclinic' changed to 'triclinic'
according to /home/saulius/struct/CIF-dictionaries/cif_core.dic
dictionary named 'cif_core.dic' version 2.4.2 from 2011-04-26.

Automatic conversion script
Id: cif_fix_values 1891 2012-01-12 08:04:46Z andrius 
;
_cod_original_cell_volume 2345.39(19)
_cod_original_sg_symbol_H-M P-1
_cod_original_formula_sum 'C51.50 H59.50 N Nb O2 P Si2'
_cod_database_code 7024548

loop_
_symmetry_equiv_pos_as_xyz
'x, y, z'
'-x, -y, -z'

loop_
_atom_site_label
_atom_site_type_symbol
_atom_site_fract_x
_atom_site_fract_y
_atom_site_fract_z
_atom_site_U_iso_or_equiv
_atom_site_adp_type
_atom_site_occupancy
_atom_site_symmetry_multiplicity
_atom_site_calc_flag
_atom_site_refinement_flags
Nb1 Nb 0.61741(3) 0.78595(3) 0.629497(17) 0.01544(13) Uani 1 1 d .
Si1 Si 0.23340(11) 0.66390(10) 0.54555(6) 0.0190(3) Uani 1 1 d .
Si2 Si 0.71743(12) 0.83662(10) 0.44319(6) 0.0208(3) Uani 1 1 d .
P1 P 0.80263(10) 0.89060(9) 0.73713(5) 0.0170(2) Uani 1 1 d .
O1 O 0.4456(3) 0.6992(3) 0.85291(17) 0.0295(7) Uani 1 1 d .
O2 O 0.6334(3) 0.6676(3) 0.90683(16) 0.0306(7) Uani 1 1 d .
N1 N 0.4910(3) 0.5688(3) 0.70806(18) 0.0193(7) Uani 1 1 d .
C1 C 0.5640(4) 0.6775(4) 0.7196(2) 0.0194(8) Uani 1 1 d .
C2 C 0.7373(4) 0.8313(3) 0.8116(2) 0.0193(8) Uani 1 1 d .
H2 H 0.7790 0.8646 0.8585 0.023 Uiso 1 1 calc R
C3 C 0.6261(4) 0.7371(3) 0.7954(2) 0.0187(8) Uani 1 1 d .
C4 C 0.5559(5) 0.6981(4) 0.8536(2) 0.0241(9) Uani 1 1 d .
C5 C 0.5681(6) 0.6257(6) 0.9629(3) 0.0529(16) Uani 1 1 d .
H5A H 0.5352 0.6834 0.9807 0.079 Uiso 1 1 calc R
H5B H 0.6313 0.6110 1.0009 0.079 Uiso 1 1 calc R
H5C H 0.4943 0.5551 0.9444 0.079 Uiso 1 1 calc R
C6 C 0.1863(5) 0.6861(4) 0.4501(2) 0.0308(11) Uani 1 1 d .
H6A H 0.2563 0.6832 0.4273 0.046 Uiso 1 1 calc R
H6B H 0.1744 0.7606 0.4476 0.046 Uiso 1 1 calc R
H6C H 0.1039 0.6260 0.4264 0.046 Uiso 1 1 calc R
C7 C 0.2482(4) 0.5164(4) 0.5505(2) 0.0234(9) Uani 1 1 d .
H7A H 0.1607 0.4600 0.5457 0.035 Uiso 1 1 calc R
H7B H 0.3052 0.5154 0.5957 0.035 Uiso 1 1 calc R
H7C H 0.2863 0.4977 0.5127 0.035 Uiso 1 1 calc R
C8 C 0.1016(4) 0.6760(4) 0.5918(3) 0.0279(10) Uani 1 1 d .
H8A H 0.0945 0.7523 0.5902 0.042 Uiso 1 1 calc R
H8B H 0.1257 0.6632 0.6406 0.042 Uiso 1 1 calc R
H8C H 0.0167 0.6188 0.5684 0.042 Uiso 1 1 calc R
C9 C 0.7841(5) 0.9964(4) 0.4706(3) 0.0328(11) Uani 1 1 d .
H9A H 0.8657 1.0160 0.5071 0.049 Uiso 1 1 calc R
H9B H 0.7189 1.0204 0.4886 0.049 Uiso 1 1 calc R
H9C H 0.8021 1.0354 0.4301 0.049 Uiso 1 1 calc R
C10 C 0.5547(5) 0.7909(4) 0.3749(2) 0.0303(10) Uani 1 1 d .
H10A H 0.4894 0.8127 0.3940 0.045 Uiso 1 1 calc R
H10B H 0.5238 0.7081 0.3621 0.045 Uiso 1 1 calc R
H10C H 0.5673 0.8285 0.3333 0.045 Uiso 1 1 calc R
C11 C 0.8410(5) 0.7925(4) 0.4039(3) 0.0319(10) Uani 1 1 d .
H11A H 0.8576 0.8346 0.3644 0.048 Uiso 1 1 calc R
H11B H 0.8054 0.7105 0.3876 0.048 Uiso 1 1 calc R
H11C H 0.9236 0.8096 0.4395 0.048 Uiso 1 1 calc R
C12 C 0.3916(4) 0.7867(3) 0.5903(2) 0.0175(8) Uani 1 1 d .
C13 C 0.4304(4) 0.8278(4) 0.6643(2) 0.0197(8) Uani 1 1 d .
H13 H 0.3851 0.7915 0.7003 0.024 Uiso 1 1 calc R
C14 C 0.5408(4) 0.9324(4) 0.6773(2) 0.0215(9) Uani 1 1 d .
H14 H 0.5826 0.9813 0.7235 0.026 Uiso 1 1 calc R
C15 C 0.5749(4) 0.9598(3) 0.6114(2) 0.0189(8) Uani 1 1 d .
H15 H 0.6385 1.0325 0.6033 0.023 Uiso 1 1 calc R
C16 C 0.4814(4) 0.8695(3) 0.5579(2) 0.0194(8) Uani 1 1 d .
H16 H 0.4718 0.8701 0.5064 0.023 Uiso 1 1 calc R
C21 C 0.6961(4) 0.7557(3) 0.5217(2) 0.0178(8) Uani 1 1 d .
C22 C 0.5844(4) 0.6560(3) 0.5241(2) 0.0200(8) Uani 1 1 d .
H22 H 0.5008 0.6254 0.4868 0.024 Uiso 1 1 calc R
C23 C 0.6165(4) 0.6032(3) 0.5847(2) 0.0217(9) Uani 1 1 d .
H23 H 0.5624 0.5278 0.5952 0.026 Uiso 1 1 calc R
C24 C 0.7504(4) 0.6700(4) 0.6226(2) 0.0237(9) Uani 1 1 d .
H24 H 0.8047 0.6479 0.6631 0.028 Uiso 1 1 calc R
C25 C 0.7977(4) 0.7623(4) 0.5830(2) 0.0214(9) Uani 1 1 d .
H25 H 0.8894 0.8180 0.5942 0.026 Uiso 1 1 calc R
C31 C 0.9677(4) 0.8719(4) 0.7554(2) 0.0233(9) Uani 1 1 d .
C32 C 0.9869(6) 0.7791(6) 0.7881(3) 0.0509(16) Uani 1 1 d .
H32 H 0.9151 0.7258 0.8009 0.061 Uiso 1 1 calc R
C33 C 1.1122(7) 0.7636(8) 0.8024(3) 0.072(2) Uani 1 1 d .
H33 H 1.1234 0.6999 0.8238 0.087 Uiso 1 1 calc R
C34 C 1.2184(6) 0.8432(8) 0.7846(3) 0.065(2) Uani 1 1 d .
H34 H 1.3028 0.8351 0.7956 0.078 Uiso 1 1 calc R
C35 C 1.2007(5) 0.9337(7) 0.7510(4) 0.0587(19) Uani 1 1 d .
H35 H 1.2724 0.9857 0.7374 0.070 Uiso 1 1 calc R
C36 C 1.0759(5) 0.9495(5) 0.7367(3) 0.0366(12) Uani 1 1 d .
H36 H 1.0653 1.0127 0.7145 0.044 Uiso 1 1 calc R
C41 C 0.8522(4) 1.0487(3) 0.7630(2) 0.0198(8) Uani 1 1 d .
C42 C 0.8685(5) 1.0980(4) 0.8324(2) 0.0281(10) Uani 1 1 d .
H42 H 0.8534 1.0505 0.8679 0.034 Uiso 1 1 calc R
C43 C 0.9075(5) 1.2182(4) 0.8489(3) 0.0324(11) Uani 1 1 d .
H43 H 0.9171 1.2503 0.8953 0.039 Uiso 1 1 calc R
C44 C 0.9319(4) 1.2902(4) 0.7972(3) 0.0333(11) Uani 1 1 d .
H44 H 0.9568 1.3704 0.8083 0.040 Uiso 1 1 calc R
C45 C 0.9189(4) 1.2417(4) 0.7285(3) 0.0320(11) Uani 1 1 d .
H45 H 0.9381 1.2899 0.6938 0.038 Uiso 1 1 calc R
C46 C 0.8777(4) 1.1221(4) 0.7110(2) 0.0261(10) Uani 1 1 d .
H46 H 0.8669 1.0906 0.6643 0.031 Uiso 1 1 calc R
C51 C 0.4677(4) 0.4883(4) 0.7581(2) 0.0208(9) Uani 1 1 d .
C52 C 0.3395(4) 0.4465(4) 0.7721(2) 0.0252(9) Uani 1 1 d .
C53 C 0.3112(5) 0.3562(4) 0.8133(2) 0.0322(11) Uani 1 1 d .
H53 H 0.2267 0.3289 0.8230 0.039 Uiso 1 1 calc R
C54 C 0.4070(6) 0.3062(4) 0.8400(3) 0.0376(12) Uani 1 1 d .
H54 H 0.3872 0.2456 0.8674 0.045 Uiso 1 1 calc R
C55 C 0.5317(6) 0.3470(4) 0.8256(2) 0.0356(12) Uani 1 1 d .
H55 H 0.5956 0.3129 0.8434 0.043 Uiso 1 1 calc R
C56 C 0.5653(5) 0.4379(4) 0.7851(2) 0.0290(10) Uani 1 1 d .
C57 C 0.2334(4) 0.4986(4) 0.7416(2) 0.0265(10) Uani 1 1 d .
H57A H 0.1973 0.4696 0.6919 0.040 Uiso 1 1 calc R
H57B H 0.2728 0.5818 0.7472 0.040 Uiso 1 1 calc R
H57C H 0.1626 0.4774 0.7664 0.040 Uiso 1 1 calc R
C58 C 0.6996(5) 0.4768(4) 0.7676(3) 0.0348(11) Uani 1 1 d .
H58A H 0.7481 0.4259 0.7843 0.052 Uiso 1 1 calc R
H58B H 0.7492 0.5548 0.7903 0.052 Uiso 1 1 calc R
H58C H 0.6877 0.4747 0.7168 0.052 Uiso 1 1 calc R
C61 C -0.0013(6) 0.9059(5) 0.9814(3) 0.0459(14) Uani 1 1 d .
H61 H -0.0343 0.8252 0.9781 0.055 Uiso 1 1 calc R
C62 C 0.0989(11) 0.9523(14) 0.9553(6) 0.054(4) Uani 0.50 1 d P
H62 H 0.1303 0.9005 0.9331 0.064 Uiso 0.50 1 calc PR
C63 C 0.1705(7) 1.0735(7) 0.9552(4) 0.068(2) Uani 1 1 d .
H63 H 0.2450 1.1035 0.9363 0.081 Uiso 1 1 calc R
C64 C -0.0675(10) 0.9729(11) 1.0165(5) 0.041(3) Uani 0.50 1 d P
C65 C 0.1041(14) 1.1419(12) 0.9907(7) 0.065(4) Uani 0.50 1 d P
H65 H 0.1365 1.2225 0.9933 0.078 Uiso 0.50 1 calc PR
C71 C 0.8891(14) 1.4658(12) 1.0227(7) 0.138(5) Uani 1 1 d .
C72 C 0.8894(15) 1.5213(10) 0.9634(6) 0.124(6) Uani 1 1 d .
H72 H 0.8120 1.5329 0.9385 0.149 Uiso 1 1 calc R
C73 C 1.0057(16) 1.4446(13) 1.0563(9) 0.155(8) Uani 1 1 d .
H73 H 1.0036 1.4028 1.0951 0.186 Uiso 1 1 calc R
C74 C 0.788(2) 1.436(4) 1.0430(14) 0.20(2) Uani 0.50 1 d P
H74A H 0.7606 1.3537 1.0454 0.235 Uiso 0.50 1 calc PR
H74B H 0.7182 1.4534 1.0105 0.235 Uiso 0.50 1 calc PR
H74C H 0.8028 1.4767 1.0895 0.235 Uiso 0.50 1 calc PR
C81 C 0.5000 1.0000 0.0000 0.081(4) Uani 1 2 d S
C82 C 0.5284(10) 1.0664(11) 0.0484(6) 0.032(2) Uani 0.50 1 d P
H82 H 0.5822 1.1435 0.0509 0.039 Uiso 0.50 1 calc PR
C83 C 0.4733(13) 1.0200(11) 0.1045(7) 0.041(3) Uani 0.50 1 d P
H83 H 0.4922 1.0662 0.1477 0.050 Uiso 0.50 1 calc PR
C84 C 0.3925(13) 0.9073(11) 0.0951(8) 0.044(3) Uani 0.50 1 d P
H84 H 0.3555 0.8763 0.1320 0.053 Uiso 0.50 1 calc PR
C85 C 0.3651(12) 0.8389(10) 0.0315(7) 0.052(3) Uani 0.50 1 d P
H85 H 0.3088 0.7620 0.0255 0.063 Uiso 0.50 1 calc PR
C86 C 0.4186(13) 0.8815(12) -0.0229(7) 0.048(3) Uani 0.50 1 d P
H86 H 0.4046 0.8406 -0.0674 0.058 Uiso 0.50 1 calc PR
C87 C 0.5629(17) 1.050(2) -0.0744(9) 0.078(7) Uani 0.50 1 d P
H87A H 0.5856 0.9896 -0.0976 0.094 Uiso 0.50 1 calc PR
H87B H 0.6417 1.1175 -0.0586 0.094 Uiso 0.50 1 calc PR
H87C H 0.4956 1.0691 -0.1074 0.094 Uiso 0.50 1 calc PR

loop_
_atom_site_aniso_label
_atom_site_aniso_U_11
_atom_site_aniso_U_22
_atom_site_aniso_U_33
_atom_site_aniso_U_23
_atom_site_aniso_U_13
_atom_site_aniso_U_12
Nb1 0.0165(2) 0.0171(2) 0.0134(2) 0.00027(13) 0.00116(13) 0.00846(14)
Si1 0.0174(5) 0.0190(6) 0.0186(6) -0.0001(4) -0.0005(4) 0.0070(4)
Si2 0.0257(6) 0.0188(6) 0.0201(6) 0.0029(4) 0.0070(5) 0.0094(5)
P1 0.0161(5) 0.0191(5) 0.0148(5) 0.0022(4) 0.0012(4) 0.0061(4)
O1 0.0281(17) 0.0290(17) 0.0313(18) -0.0034(13) 0.0148(14) 0.0058(13)
O2 0.0394(18) 0.0333(18) 0.0177(15) 0.0080(13) 0.0088(13) 0.0080(14)
N1 0.0195(17) 0.0187(17) 0.0181(17) 0.0013(13) 0.0012(13) 0.0066(14)
C1 0.021(2) 0.025(2) 0.016(2) 0.0013(16) 0.0036(16) 0.0147(17)
C2 0.022(2) 0.019(2) 0.017(2) 0.0037(16) 0.0021(16) 0.0093(16)
C3 0.023(2) 0.019(2) 0.0159(19) 0.0013(15) 0.0026(16) 0.0120(16)
C4 0.033(2) 0.017(2) 0.018(2) -0.0020(16) 0.0052(18) 0.0041(17)
C5 0.062(4) 0.059(4) 0.027(3) 0.019(3) 0.013(3) 0.002(3)
C6 0.029(2) 0.027(2) 0.025(2) -0.0007(18) -0.0070(18) 0.0033(19)
C7 0.025(2) 0.020(2) 0.023(2) -0.0007(17) 0.0022(17) 0.0072(17)
C8 0.021(2) 0.024(2) 0.038(3) 0.0024(19) 0.0058(19) 0.0080(17)
C9 0.038(3) 0.023(2) 0.039(3) 0.004(2) 0.010(2) 0.012(2)
C10 0.039(3) 0.030(2) 0.022(2) 0.0045(18) 0.0038(19) 0.013(2)
C11 0.045(3) 0.027(2) 0.033(3) 0.009(2) 0.019(2) 0.017(2)
C12 0.0183(19) 0.0196(19) 0.0167(19) 0.0032(15) 0.0000(15) 0.0117(16)
C13 0.0158(19) 0.023(2) 0.022(2) -0.0021(16) 0.0041(16) 0.0102(16)
C14 0.020(2) 0.020(2) 0.025(2) -0.0047(17) 0.0019(16) 0.0118(16)
C15 0.0163(19) 0.0168(19) 0.025(2) 0.0012(16) 0.0026(16) 0.0087(15)
C16 0.024(2) 0.019(2) 0.017(2) 0.0051(16) 0.0019(16) 0.0112(16)
C21 0.0210(19) 0.0175(19) 0.0156(19) -0.0031(15) 0.0037(15) 0.0089(15)
C22 0.028(2) 0.0156(19) 0.017(2) -0.0031(15) 0.0038(16) 0.0104(16)
C23 0.038(2) 0.0150(19) 0.018(2) 0.0006(16) 0.0099(18) 0.0157(17)
C24 0.030(2) 0.033(2) 0.017(2) 0.0018(17) 0.0048(17) 0.0245(19)
C25 0.020(2) 0.029(2) 0.019(2) -0.0025(17) 0.0052(16) 0.0133(17)
C31 0.022(2) 0.034(2) 0.0118(19) -0.0014(17) -0.0027(15) 0.0123(18)
C32 0.049(3) 0.079(4) 0.053(4) 0.037(3) 0.025(3) 0.047(3)
C33 0.078(5) 0.140(7) 0.052(4) 0.047(4) 0.027(4) 0.096(5)
C34 0.043(3) 0.147(7) 0.023(3) -0.007(3) -0.003(2) 0.065(4)
C35 0.018(3) 0.092(5) 0.062(4) -0.021(4) 0.009(3) 0.019(3)
C36 0.025(2) 0.046(3) 0.044(3) 0.003(2) 0.014(2) 0.016(2)
C41 0.0156(19) 0.020(2) 0.022(2) 0.0009(16) 0.0029(16) 0.0049(15)
C42 0.033(2) 0.023(2) 0.026(2) 0.0047(18) 0.0026(19) 0.0079(18)
C43 0.035(3) 0.026(2) 0.031(3) -0.0041(19) 0.002(2) 0.009(2)
C44 0.019(2) 0.023(2) 0.049(3) 0.000(2) -0.005(2) 0.0039(18)
C45 0.024(2) 0.025(2) 0.037(3) 0.010(2) -0.0040(19) 0.0008(18)
C46 0.025(2) 0.028(2) 0.020(2) 0.0057(17) 0.0000(17) 0.0040(18)
C51 0.026(2) 0.020(2) 0.0143(19) -0.0004(15) 0.0030(16) 0.0057(16)
C52 0.032(2) 0.018(2) 0.020(2) 0.0012(16) 0.0004(17) 0.0037(17)
C53 0.040(3) 0.026(2) 0.028(2) 0.0063(19) 0.008(2) 0.007(2)
C54 0.058(3) 0.030(3) 0.027(3) 0.013(2) 0.011(2) 0.015(2)
C55 0.057(3) 0.034(3) 0.024(2) 0.008(2) 0.004(2) 0.028(2)
C56 0.039(3) 0.026(2) 0.022(2) 0.0005(18) 0.0008(19) 0.015(2)
C57 0.025(2) 0.023(2) 0.028(2) 0.0016(18) 0.0069(18) 0.0035(17)
C58 0.032(2) 0.038(3) 0.040(3) 0.009(2) 0.004(2) 0.022(2)
C61 0.056(4) 0.042(3) 0.030(3) -0.005(2) -0.011(3) 0.018(3)
C62 0.030(6) 0.113(12) 0.026(6) 0.009(6) 0.007(5) 0.036(7)
C63 0.045(4) 0.090(6) 0.052(4) 0.006(4) -0.002(3) 0.010(4)
C64 0.030(5) 0.066(7) 0.020(5) -0.012(5) -0.018(4) 0.025(5)
C65 0.060(8) 0.054(8) 0.046(7) 0.020(6) -0.015(6) -0.015(6)
C71 0.129(10) 0.139(10) 0.109(9) 0.022(8) -0.051(8) 0.043(8)
C72 0.188(13) 0.090(8) 0.071(7) -0.030(6) -0.075(8) 0.089(9)
C73 0.180(15) 0.108(10) 0.137(12) 0.034(8) -0.069(12) 0.061(11)
C74 0.067(13) 0.43(6) 0.13(2) 0.16(3) 0.045(14) 0.11(2)
C81 0.041(5) 0.057(6) 0.140(12) -0.002(8) -0.009(6) 0.030(5)
C82 0.023(5) 0.034(6) 0.040(6) 0.005(5) 0.010(4) 0.009(4)
C83 0.039(7) 0.044(7) 0.040(7) 0.005(5) 0.010(5) 0.013(5)
C84 0.040(7) 0.042(7) 0.067(10) 0.007(6) 0.028(6) 0.027(6)
C85 0.046(7) 0.038(6) 0.065(8) -0.002(6) -0.005(6) 0.016(5)
C86 0.055(8) 0.052(8) 0.047(7) -0.011(6) 0.006(6) 0.038(7)
C87 0.044(10) 0.16(2) 0.044(10) 0.024(11) 0.027(8) 0.035(13)

loop_
_atom_type_symbol
_atom_type_description
_atom_type_scat_dispersion_real
_atom_type_scat_dispersion_imag
_atom_type_scat_source
C C 0.0033 0.0016 'International Tables Vol C Tables 4.2.6.8 and 6.1.1.4'
H H 0.0000 0.0000 'International Tables Vol C Tables 4.2.6.8 and 6.1.1.4'
N N 0.0061 0.0033 'International Tables Vol C Tables 4.2.6.8 and 6.1.1.4'
O O 0.0106 0.0060 'International Tables Vol C Tables 4.2.6.8 and 6.1.1.4'
Si Si 0.0817 0.0704 'International Tables Vol C Tables 4.2.6.8 and 6.1.1.4'
P P 0.1023 0.0942 'International Tables Vol C Tables 4.2.6.8 and 6.1.1.4'
Nb Nb -2.0727 0.6215 'International Tables Vol C Tables 4.2.6.8 and 6.1.1.4'

loop_
_geom_angle_atom_site_label_1
_geom_angle_atom_site_label_2
_geom_angle_atom_site_label_3
_geom_angle
_geom_angle_site_symmetry_1
_geom_angle_site_symmetry_3
C1 Nb1 C16 126.48(14) . .
C1 Nb1 C24 82.03(15) . .
C16 Nb1 C24 141.31(15) . .
C1 Nb1 C15 124.68(14) . .
C16 Nb1 C15 35.78(13) . .
C24 Nb1 C15 149.70(16) . .
C1 Nb1 C23 78.33(14) . .
C16 Nb1 C23 117.15(14) . .
C24 Nb1 C23 35.62(15) . .
C15 Nb1 C23 150.45(14) . .
C1 Nb1 C25 115.79(14) . .
C16 Nb1 C25 115.07(15) . .
C24 Nb1 C25 34.94(15) . .
C15 Nb1 C25 115.11(15) . .
C23 Nb1 C25 57.80(15) . .
C1 Nb1 C12 92.08(14) . .
C16 Nb1 C12 35.39(14) . .
C24 Nb1 C12 141.94(14) . .
C15 Nb1 C12 59.26(13) . .
C23 Nb1 C12 106.33(14) . .
C25 Nb1 C12 140.79(14) . .
C1 Nb1 C22 108.86(14) . .
C16 Nb1 C22 86.14(14) . .
C24 Nb1 C22 57.68(14) . .
C15 Nb1 C22 116.35(14) . .
C23 Nb1 C22 34.29(14) . .
C25 Nb1 C22 56.43(14) . .
C12 Nb1 C22 89.73(14) . .
C1 Nb1 C14 89.94(15) . .
C16 Nb1 C14 57.73(14) . .
C24 Nb1 C14 158.89(14) . .
C15 Nb1 C14 34.94(15) . .
C23 Nb1 C14 159.94(15) . .
C25 Nb1 C14 142.10(15) . .
C12 Nb1 C14 57.39(13) . .
C22 Nb1 C14 143.22(14) . .
C1 Nb1 C13 72.16(14) . .
C16 Nb1 C13 57.22(15) . .
C24 Nb1 C13 152.46(16) . .
C15 Nb1 C13 57.77(14) . .
C23 Nb1 C13 126.09(15) . .
C25 Nb1 C13 172.04(14) . .
C12 Nb1 C13 34.06(13) . .
C22 Nb1 C13 121.90(14) . .
C14 Nb1 C13 33.87(13) . .
C1 Nb1 C21 135.16(14) . .
C16 Nb1 C21 84.81(14) . .
C24 Nb1 C21 57.86(14) . .
C15 Nb1 C21 99.66(14) . .
C23 Nb1 C21 57.61(14) . .
C25 Nb1 C21 33.89(13) . .
C12 Nb1 C21 106.92(13) . .
C22 Nb1 C21 34.16(13) . .
C14 Nb1 C21 134.60(14) . .
C13 Nb1 C21 139.95(13) . .
C1 Nb1 P1 76.06(10) . .
C16 Nb1 P1 125.34(10) . .
C24 Nb1 P1 83.13(11) . .
C15 Nb1 P1 89.57(10) . .
C23 Nb1 P1 116.01(11) . .
C25 Nb1 P1 83.54(10) . .
C12 Nb1 P1 132.00(10) . .
C22 Nb1 P1 138.23(10) . .
C14 Nb1 P1 75.98(10) . .
C13 Nb1 P1 99.40(10) . .
C21 Nb1 P1 114.14(9) . .
C7 Si1 C6 109.5(2) . .
C7 Si1 C8 109.0(2) . .
C6 Si1 C8 110.0(2) . .
C7 Si1 C12 114.22(18) . .
C6 Si1 C12 107.81(19) . .
C8 Si1 C12 106.25(19) . .
C9 Si2 C10 112.0(2) . .
C9 Si2 C11 109.0(2) . .
C10 Si2 C11 108.0(2) . .
C9 Si2 C21 111.3(2) . .
C10 Si2 C21 109.6(2) . .
C11 Si2 C21 106.8(2) . .
C2 P1 C31 101.75(19) . .
C2 P1 C41 102.50(19) . .
C31 P1 C41 100.42(19) . .
C2 P1 Nb1 103.73(13) . .
C31 P1 Nb1 123.08(14) . .
C41 P1 Nb1 121.94(13) . .
C4 O2 C5 113.9(4) . .
C1 N1 C51 128.6(3) . .
N1 C1 C3 119.8(4) . .
N1 C1 Nb1 123.1(3) . .
C3 C1 Nb1 117.0(3) . .
C3 C2 P1 116.7(3) . .
C2 C3 C4 118.1(4) . .
C2 C3 C1 121.7(4) . .
C4 C3 C1 120.0(3) . .
O1 C4 O2 124.6(4) . .
O1 C4 C3 123.2(4) . .
O2 C4 C3 112.1(4) . .
C13 C12 C16 106.1(3) . .
C13 C12 Si1 124.5(3) . .
C16 C12 Si1 128.5(3) . .
C13 C12 Nb1 74.6(2) . .
C16 C12 Nb1 69.1(2) . .
Si1 C12 Nb1 129.74(19) . .
C14 C13 C12 109.2(4) . .
C14 C13 Nb1 71.8(2) . .
C12 C13 Nb1 71.3(2) . .
C13 C14 C15 108.9(4) . .
C13 C14 Nb1 74.4(2) . .
C15 C14 Nb1 69.8(2) . .
C14 C15 C16 106.1(3) . .
C14 C15 Nb1 75.2(2) . .
C16 C15 Nb1 71.2(2) . .
C15 C16 C12 109.7(4) . .
C15 C16 Nb1 73.0(2) . .
C12 C16 Nb1 75.6(2) . .
C25 C21 C22 105.7(4) . .
C25 C21 Si2 126.6(3) . .
C22 C21 Si2 126.1(3) . .
C25 C21 Nb1 70.5(2) . .
C22 C21 Nb1 70.8(2) . .
Si2 C21 Nb1 134.2(2) . .
C23 C22 C21 109.9(4) . .
C23 C22 Nb1 70.5(2) . .
C21 C22 Nb1 75.0(2) . .
C22 C23 C24 107.6(4) . .
C22 C23 Nb1 75.2(2) . .
C24 C23 Nb1 71.6(2) . .
C25 C24 C23 107.0(4) . .
C25 C24 Nb1 75.1(2) . .
C23 C24 Nb1 72.8(2) . .
C21 C25 C24 109.8(4) . .
C21 C25 Nb1 75.6(2) . .
C24 C25 Nb1 70.0(2) . .
C32 C31 C36 118.1(4) . .
C32 C31 P1 120.5(4) . .
C36 C31 P1 121.4(4) . .
C31 C32 C33 121.2(6) . .
C34 C33 C32 119.4(6) . .
C35 C34 C33 120.2(5) . .
C34 C35 C36 120.5(6) . .
C31 C36 C35 120.5(6) . .
C42 C41 C46 118.7(4) . .
C42 C41 P1 122.9(3) . .
C46 C41 P1 118.4(3) . .
C43 C42 C41 120.3(4) . .
C44 C43 C42 120.7(5) . .
C43 C44 C45 119.2(4) . .
C46 C45 C44 120.7(4) . .
C45 C46 C41 120.3(4) . .
C56 C51 C52 119.9(4) . .
C56 C51 N1 120.0(4) . .
C52 C51 N1 119.4(4) . .
C53 C52 C51 119.4(4) . .
C53 C52 C57 120.5(4) . .
C51 C52 C57 120.0(4) . .
C54 C53 C52 120.9(5) . .
C55 C54 C53 119.3(5) . .
C54 C55 C56 122.0(5) . .
C55 C56 C51 118.5(5) . .
C55 C56 C58 120.7(4) . .
C51 C56 C58 120.7(4) . .
C62 C61 C64 123.5(10) . .
C61 C62 C63 129.2(12) . .
C62 C63 C65 107.6(9) . .
C61 C65 C63 123.4(11) 2_577 .
C74 C71 C72 118.1(16) . .
C74 C71 C73 122.9(18) . .
C72 C71 C73 118.9(15) . .
C73 C72 C71 118.4(13) 2_787 .
C72 C73 C71 122.6(16) 2_787 .
C82 C81 C82 180.0(14) 2_675 .
C82 C81 C86 41.6(7) 2_675 .
C82 C81 C86 138.4(7) . .
C82 C81 C86 138.4(7) 2_675 2_675
C82 C81 C86 41.6(7) . 2_675
C86 C81 C86 180.000(2) . 2_675
C82 C81 C87 63.7(10) 2_675 .
C82 C81 C87 116.3(10) . .
C86 C81 C87 105.2(10) . .
C86 C81 C87 74.8(10) 2_675 .
C82 C81 C87 116.3(10) 2_675 2_675
C82 C81 C87 63.7(10) . 2_675
C86 C81 C87 74.8(10) . 2_675
C86 C81 C87 105.2(10) 2_675 2_675
C87 C81 C87 180.000(3) . 2_675
C81 C82 C83 112.5(11) . .
C84 C83 C82 119.5(14) . .
C83 C84 C85 120.3(15) . .
C86 C85 C84 121.1(12) . .
C85 C86 C81 108.1(9) . .

loop_
_geom_bond_atom_site_label_1
_geom_bond_atom_site_label_2
_geom_bond_distance
_geom_bond_site_symmetry_2
Nb1 C1 2.305(4) .
Nb1 C16 2.315(4) .
Nb1 C24 2.328(4) .
Nb1 C15 2.338(4) .
Nb1 C23 2.345(4) .
Nb1 C25 2.394(4) .
Nb1 C12 2.400(4) .
Nb1 C22 2.405(4) .
Nb1 C14 2.409(4) .
Nb1 C13 2.442(4) .
Nb1 C21 2.460(4) .
Nb1 P1 2.5150(10) .
Si1 C7 1.863(4) .
Si1 C6 1.867(5) .
Si1 C8 1.870(5) .
Si1 C12 1.882(4) .
Si2 C9 1.857(5) .
Si2 C10 1.864(5) .
Si2 C11 1.864(5) .
Si2 C21 1.870(4) .
P1 C2 1.819(4) .
P1 C31 1.831(4) .
P1 C41 1.842(4) .
O1 C4 1.192(5) .
O2 C4 1.333(5) .
O2 C5 1.445(6) .
N1 C1 1.292(5) .
N1 C51 1.419(5) .
C1 C3 1.515(5) .
C2 C3 1.340(6) .
C3 C4 1.502(6) .
C12 C13 1.419(6) .
C12 C16 1.436(6) .
C13 C14 1.413(6) .
C14 C15 1.427(6) .
C15 C16 1.430(5) .
C21 C25 1.416(5) .
C21 C22 1.430(6) .
C22 C23 1.401(6) .
C23 C24 1.430(6) .
C24 C25 1.419(6) .
C31 C32 1.378(7) .
C31 C36 1.382(7) .
C32 C33 1.397(8) .
C33 C34 1.370(11) .
C34 C35 1.356(10) .
C35 C36 1.393(7) .
C41 C42 1.393(6) .
C41 C46 1.397(6) .
C42 C43 1.392(6) .
C43 C44 1.379(7) .
C44 C45 1.385(7) .
C45 C46 1.384(6) .
C51 C56 1.405(6) .
C51 C52 1.406(6) .
C52 C53 1.389(6) .
C52 C57 1.511(6) .
C53 C54 1.385(7) .
C54 C55 1.374(8) .
C55 C56 1.392(7) .
C56 C58 1.493(7) .
C61 C62 1.274(13) .
C61 C64 1.466(12) .
C62 C63 1.438(17) .
C63 C65 1.484(19) .
C65 C61 1.319(15) 2_577
C71 C74 1.20(2) .
C71 C72 1.363(17) .
C71 C73 1.399(17) .
C72 C73 1.22(2) 2_787
C73 C72 1.22(2) 2_787
C81 C82 1.125(12) 2_675
C81 C82 1.125(12) .
C81 C86 1.424(14) .
C81 C86 1.424(14) 2_675
C81 C87 1.774(16) .
C81 C87 1.774(16) 2_675
C82 C83 1.406(18) .
C83 C84 1.356(19) .
C84 C85 1.37(2) .
C85 C86 1.35(2) .

loop_
_geom_torsion_atom_site_label_1
_geom_torsion_atom_site_label_2
_geom_torsion_atom_site_label_3
_geom_torsion_atom_site_label_4
_geom_torsion
_geom_torsion_site_symmetry_1
_geom_torsion_site_symmetry_4
C1 Nb1 P1 C2 -15.41(17) . .
C16 Nb1 P1 C2 109.69(19) . .
C24 Nb1 P1 C2 -98.86(18) . .
C15 Nb1 P1 C2 110.62(17) . .
C23 Nb1 P1 C2 -84.74(18) . .
C25 Nb1 P1 C2 -134.05(17) . .
C12 Nb1 P1 C2 64.62(19) . .
C22 Nb1 P1 C2 -118.2(2) . .
C14 Nb1 P1 C2 78.08(17) . .
C13 Nb1 P1 C2 53.43(17) . .
C21 Nb1 P1 C2 -148.99(17) . .
C1 Nb1 P1 C31 98.8(2) . .
C16 Nb1 P1 C31 -136.1(2) . .
C24 Nb1 P1 C31 15.3(2) . .
C15 Nb1 P1 C31 -135.2(2) . .
C23 Nb1 P1 C31 29.4(2) . .
C25 Nb1 P1 C31 -19.9(2) . .
C12 Nb1 P1 C31 178.8(2) . .
C22 Nb1 P1 C31 -4.1(2) . .
C14 Nb1 P1 C31 -167.8(2) . .
C13 Nb1 P1 C31 167.6(2) . .
C21 Nb1 P1 C31 -34.8(2) . .
C1 Nb1 P1 C41 -129.91(19) . .
C16 Nb1 P1 C41 -4.8(2) . .
C24 Nb1 P1 C41 146.6(2) . .
C15 Nb1 P1 C41 -3.88(19) . .
C23 Nb1 P1 C41 160.8(2) . .
C25 Nb1 P1 C41 111.45(19) . .
C12 Nb1 P1 C41 -49.9(2) . .
C22 Nb1 P1 C41 127.3(2) . .
C14 Nb1 P1 C41 -36.42(19) . .
C13 Nb1 P1 C41 -61.08(19) . .
C21 Nb1 P1 C41 96.51(19) . .
C51 N1 C1 C3 -6.6(6) . .
C51 N1 C1 Nb1 169.4(3) . .
C16 Nb1 C1 N1 80.4(4) . .
C24 Nb1 C1 N1 -70.9(3) . .
C15 Nb1 C1 N1 124.7(3) . .
C23 Nb1 C1 N1 -34.9(3) . .
C25 Nb1 C1 N1 -80.1(4) . .
C12 Nb1 C1 N1 71.3(3) . .
C22 Nb1 C1 N1 -19.1(4) . .
C14 Nb1 C1 N1 128.7(3) . .
C13 Nb1 C1 N1 99.4(3) . .
C21 Nb1 C1 N1 -45.4(4) . .
P1 Nb1 C1 N1 -155.7(3) . .
C16 Nb1 C1 C3 -103.5(3) . .
C24 Nb1 C1 C3 105.2(3) . .
C15 Nb1 C1 C3 -59.2(3) . .
C23 Nb1 C1 C3 141.2(3) . .
C25 Nb1 C1 C3 96.0(3) . .
C12 Nb1 C1 C3 -112.6(3) . .
C22 Nb1 C1 C3 157.0(3) . .
C14 Nb1 C1 C3 -55.2(3) . .
C13 Nb1 C1 C3 -84.5(3) . .
C21 Nb1 C1 C3 130.7(3) . .
P1 Nb1 C1 C3 20.4(3) . .
C31 P1 C2 C3 -117.2(3) . .
C41 P1 C2 C3 139.2(3) . .
Nb1 P1 C2 C3 11.4(3) . .
P1 C2 C3 C4 -169.6(3) . .
P1 C2 C3 C1 4.6(5) . .
N1 C1 C3 C2 155.1(4) . .
Nb1 C1 C3 C2 -21.2(5) . .
N1 C1 C3 C4 -30.8(6) . .
Nb1 C1 C3 C4 152.9(3) . .
C5 O2 C4 O1 4.8(6) . .
C5 O2 C4 C3 -178.0(4) . .
C2 C3 C4 O1 115.0(5) . .
C1 C3 C4 O1 -59.3(6) . .
C2 C3 C4 O2 -62.2(5) . .
C1 C3 C4 O2 123.5(4) . .
C7 Si1 C12 C13 -84.0(4) . .
C6 Si1 C12 C13 154.1(3) . .
C8 Si1 C12 C13 36.2(4) . .
C7 Si1 C12 C16 108.6(4) . .
C6 Si1 C12 C16 -13.3(4) . .
C8 Si1 C12 C16 -131.2(4) . .
C7 Si1 C12 Nb1 14.8(3) . .
C6 Si1 C12 Nb1 -107.2(3) . .
C8 Si1 C12 Nb1 135.0(3) . .
C1 Nb1 C12 C13 53.0(3) . .
C16 Nb1 C12 C13 -114.4(3) . .
C24 Nb1 C12 C13 132.7(3) . .
C15 Nb1 C12 C13 -76.8(3) . .
C23 Nb1 C12 C13 131.5(2) . .
C25 Nb1 C12 C13 -169.8(2) . .
C22 Nb1 C12 C13 161.9(2) . .
C14 Nb1 C12 C13 -35.6(2) . .
C21 Nb1 C12 C13 -168.1(2) . .
P1 Nb1 C12 C13 -20.0(3) . .
C1 Nb1 C12 C16 167.4(2) . .
C24 Nb1 C12 C16 -112.9(3) . .
C15 Nb1 C12 C16 37.6(2) . .
C23 Nb1 C12 C16 -114.1(2) . .
C25 Nb1 C12 C16 -55.4(3) . .
C22 Nb1 C12 C16 -83.7(2) . .
C14 Nb1 C12 C16 78.8(3) . .
C13 Nb1 C12 C16 114.4(3) . .
C21 Nb1 C12 C16 -53.7(3) . .
P1 Nb1 C12 C16 94.4(2) . .
C1 Nb1 C12 Si1 -69.3(3) . .
C16 Nb1 C12 Si1 123.3(4) . .
C24 Nb1 C12 Si1 10.4(4) . .
C15 Nb1 C12 Si1 160.9(3) . .
C23 Nb1 C12 Si1 9.2(3) . .
C25 Nb1 C12 Si1 67.9(3) . .
C22 Nb1 C12 Si1 39.6(3) . .
C14 Nb1 C12 Si1 -157.9(3) . .
C13 Nb1 C12 Si1 -122.3(4) . .
C21 Nb1 C12 Si1 69.5(3) . .
P1 Nb1 C12 Si1 -142.33(19) . .
C16 C12 C13 C14 -0.1(4) . .
Si1 C12 C13 C14 -169.9(3) . .
Nb1 C12 C13 C14 62.1(3) . .
C16 C12 C13 Nb1 -62.3(3) . .
Si1 C12 C13 Nb1 128.0(3) . .
C1 Nb1 C13 C14 118.5(3) . .
C16 Nb1 C13 C14 -79.6(3) . .
C24 Nb1 C13 C14 139.7(3) . .
C15 Nb1 C13 C14 -36.9(2) . .
C23 Nb1 C13 C14 178.7(2) . .
C25 Nb1 C13 C14 -64.5(10) . .
C12 Nb1 C13 C14 -118.5(4) . .
C22 Nb1 C13 C14 -140.0(2) . .
C21 Nb1 C13 C14 -100.7(3) . .
P1 Nb1 C13 C14 46.6(2) . .
C1 Nb1 C13 C12 -123.0(3) . .
C16 Nb1 C13 C12 38.9(2) . .
C24 Nb1 C13 C12 -101.8(4) . .
C15 Nb1 C13 C12 81.6(3) . .
C23 Nb1 C13 C12 -62.8(3) . .
C25 Nb1 C13 C12 54.0(10) . .
C22 Nb1 C13 C12 -21.5(3) . .
C14 Nb1 C13 C12 118.5(4) . .
C21 Nb1 C13 C12 17.8(3) . .
P1 Nb1 C13 C12 165.1(2) . .
C12 C13 C14 C15 -0.2(5) . .
Nb1 C13 C14 C15 61.7(3) . .
C12 C13 C14 Nb1 -61.9(3) . .
C1 Nb1 C14 C13 -56.8(3) . .
C16 Nb1 C14 C13 78.0(3) . .
C24 Nb1 C14 C13 -123.9(4) . .
C15 Nb1 C14 C13 117.5(3) . .
C23 Nb1 C14 C13 -3.1(5) . .
C25 Nb1 C14 C13 168.3(2) . .
C12 Nb1 C14 C13 35.8(2) . .
C22 Nb1 C14 C13 65.8(4) . .
C21 Nb1 C14 C13 117.4(3) . .
P1 Nb1 C14 C13 -132.4(2) . .
C1 Nb1 C14 C15 -174.2(2) . .
C16 Nb1 C14 C15 -39.5(2) . .
C24 Nb1 C14 C15 118.6(4) . .
C23 Nb1 C14 C15 -120.6(4) . .
C25 Nb1 C14 C15 50.8(3) . .
C12 Nb1 C14 C15 -81.7(2) . .
C22 Nb1 C14 C15 -51.7(3) . .
C13 Nb1 C14 C15 -117.5(3) . .
C21 Nb1 C14 C15 -0.1(3) . .
P1 Nb1 C14 C15 110.1(2) . .
C13 C14 C15 C16 0.5(4) . .
Nb1 C14 C15 C16 65.0(3) . .
C13 C14 C15 Nb1 -64.6(3) . .
C1 Nb1 C15 C14 7.0(3) . .
C16 Nb1 C15 C14 113.1(3) . .
C24 Nb1 C15 C14 -141.2(3) . .
C23 Nb1 C15 C14 143.2(3) . .
C25 Nb1 C15 C14 -148.3(2) . .
C12 Nb1 C15 C14 75.9(2) . .
C22 Nb1 C15 C14 148.4(2) . .
C13 Nb1 C15 C14 35.8(2) . .
C21 Nb1 C15 C14 179.9(2) . .
P1 Nb1 C15 C14 -65.7(2) . .
C1 Nb1 C15 C16 -106.1(3) . .
C24 Nb1 C15 C16 105.8(3) . .
C23 Nb1 C15 C16 30.2(4) . .
C25 Nb1 C15 C16 98.6(3) . .
C12 Nb1 C15 C16 -37.2(2) . .
C22 Nb1 C15 C16 35.3(3) . .
C14 Nb1 C15 C16 -113.1(3) . .
C13 Nb1 C15 C16 -77.3(3) . .
C21 Nb1 C15 C16 66.9(3) . .
P1 Nb1 C15 C16 -178.7(2) . .
C14 C15 C16 C12 -0.6(4) . .
Nb1 C15 C16 C12 67.2(3) . .
C14 C15 C16 Nb1 -67.8(3) . .
C13 C12 C16 C15 0.4(4) . .
Si1 C12 C16 C15 169.6(3) . .
Nb1 C12 C16 C15 -65.6(3) . .
C13 C12 C16 Nb1 66.0(3) . .
Si1 C12 C16 Nb1 -124.8(3) . .
C1 Nb1 C16 C15 100.6(3) . .
C24 Nb1 C16 C15 -129.0(3) . .
C23 Nb1 C16 C15 -163.8(2) . .
C25 Nb1 C16 C15 -98.7(3) . .
C12 Nb1 C16 C15 116.3(3) . .
C22 Nb1 C16 C15 -148.7(3) . .
C14 Nb1 C16 C15 38.6(2) . .
C13 Nb1 C16 C15 79.0(3) . .
C21 Nb1 C16 C15 -114.5(2) . .
P1 Nb1 C16 C15 1.6(3) . .
C1 Nb1 C16 C12 -15.7(3) . .
C24 Nb1 C16 C12 114.7(3) . .
C15 Nb1 C16 C12 -116.3(3) . .
C23 Nb1 C16 C12 79.8(3) . .
C25 Nb1 C16 C12 144.9(2) . .
C22 Nb1 C16 C12 95.0(2) . .
C14 Nb1 C16 C12 -77.8(3) . .
C13 Nb1 C16 C12 -37.3(2) . .
C21 Nb1 C16 C12 129.2(2) . .
P1 Nb1 C16 C12 -114.7(2) . .
C9 Si2 C21 C25 -58.6(4) . .
C10 Si2 C21 C25 177.0(4) . .
C11 Si2 C21 C25 60.2(4) . .
C9 Si2 C21 C22 137.7(4) . .
C10 Si2 C21 C22 13.3(4) . .
C11 Si2 C21 C22 -103.5(4) . .
C9 Si2 C21 Nb1 39.6(3) . .
C10 Si2 C21 Nb1 -84.8(3) . .
C11 Si2 C21 Nb1 158.4(3) . .
C1 Nb1 C21 C25 -67.0(3) . .
C16 Nb1 C21 C25 153.9(3) . .
C24 Nb1 C21 C25 -36.8(2) . .
C15 Nb1 C21 C25 121.2(2) . .
C23 Nb1 C21 C25 -79.2(3) . .
C12 Nb1 C21 C25 -178.1(2) . .
C22 Nb1 C21 C25 -115.3(3) . .
C14 Nb1 C21 C25 121.3(3) . .
C13 Nb1 C21 C25 171.6(2) . .
P1 Nb1 C21 C25 27.3(3) . .
C1 Nb1 C21 C22 48.3(3) . .
C16 Nb1 C21 C22 -90.8(2) . .
C24 Nb1 C21 C22 78.5(3) . .
C15 Nb1 C21 C22 -123.4(2) . .
C23 Nb1 C21 C22 36.1(2) . .
C25 Nb1 C21 C22 115.3(3) . .
C12 Nb1 C21 C22 -62.8(2) . .
C14 Nb1 C21 C22 -123.4(2) . .
C13 Nb1 C21 C22 -73.1(3) . .
P1 Nb1 C21 C22 142.7(2) . .
C1 Nb1 C21 Si2 170.4(2) . .
C16 Nb1 C21 Si2 31.3(3) . .
C24 Nb1 C21 Si2 -159.4(3) . .
C15 Nb1 C21 Si2 -1.3(3) . .
C23 Nb1 C21 Si2 158.2(3) . .
C25 Nb1 C21 Si2 -122.6(4) . .
C12 Nb1 C21 Si2 59.3(3) . .
C22 Nb1 C21 Si2 122.1(4) . .
C14 Nb1 C21 Si2 -1.3(4) . .
C13 Nb1 C21 Si2 49.0(4) . .
P1 Nb1 C21 Si2 -95.2(3) . .
C25 C21 C22 C23 -0.1(4) . .
Si2 C21 C22 C23 166.4(3) . .
Nb1 C21 C22 C23 -62.4(3) . .
C25 C21 C22 Nb1 62.3(3) . .
Si2 C21 C22 Nb1 -131.3(3) . .
C1 Nb1 C22 C23 -28.3(3) . .
C16 Nb1 C22 C23 -155.6(3) . .
C24 Nb1 C22 C23 38.8(3) . .
C15 Nb1 C22 C23 -175.5(2) . .
C25 Nb1 C22 C23 80.7(3) . .
C12 Nb1 C22 C23 -120.4(3) . .
C14 Nb1 C22 C23 -145.4(3) . .
C13 Nb1 C22 C23 -108.6(3) . .
C21 Nb1 C22 C23 117.9(4) . .
P1 Nb1 C22 C23 61.7(3) . .
C1 Nb1 C22 C21 -146.2(2) . .
C16 Nb1 C22 C21 86.5(2) . .
C24 Nb1 C22 C21 -79.1(3) . .
C15 Nb1 C22 C21 66.6(3) . .
C23 Nb1 C22 C21 -117.9(4) . .
C25 Nb1 C22 C21 -37.2(2) . .
C12 Nb1 C22 C21 121.7(2) . .
C14 Nb1 C22 C21 96.7(3) . .
C13 Nb1 C22 C21 133.5(2) . .
P1 Nb1 C22 C21 -56.2(3) . .
C21 C22 C23 C24 0.5(5) . .
Nb1 C22 C23 C24 -64.7(3) . .
C21 C22 C23 Nb1 65.2(3) . .
C1 Nb1 C23 C22 152.7(3) . .
C16 Nb1 C23 C22 27.5(3) . .
C24 Nb1 C23 C22 -114.7(4) . .
C15 Nb1 C23 C22 8.3(4) . .
C25 Nb1 C23 C22 -76.3(3) . .
C12 Nb1 C23 C22 64.0(3) . .
C14 Nb1 C23 C22 97.4(5) . .
C13 Nb1 C23 C22 95.3(3) . .
C21 Nb1 C23 C22 -36.0(2) . .
P1 Nb1 C23 C22 -139.2(2) . .
C1 Nb1 C23 C24 -92.6(3) . .
C16 Nb1 C23 C24 142.2(2) . .
C15 Nb1 C23 C24 122.9(3) . .
C25 Nb1 C23 C24 38.3(2) . .
C12 Nb1 C23 C24 178.7(2) . .
C22 Nb1 C23 C24 114.7(4) . .
C14 Nb1 C23 C24 -147.9(4) . .
C13 Nb1 C23 C24 -150.1(2) . .
C21 Nb1 C23 C24 78.7(3) . .
P1 Nb1 C23 C24 -24.6(3) . .
C22 C23 C24 C25 -0.7(5) . .
Nb1 C23 C24 C25 -67.8(3) . .
C22 C23 C24 Nb1 67.2(3) . .
C1 Nb1 C24 C25 -165.3(3) . .
C16 Nb1 C24 C25 52.9(4) . .
C15 Nb1 C24 C25 -11.3(4) . .
C23 Nb1 C24 C25 113.6(3) . .
C12 Nb1 C24 C25 111.5(3) . .
C22 Nb1 C24 C25 76.3(3) . .
C14 Nb1 C24 C25 -96.8(5) . .
C13 Nb1 C24 C25 174.3(3) . .
C21 Nb1 C24 C25 35.7(2) . .
P1 Nb1 C24 C25 -88.5(2) . .
C1 Nb1 C24 C23 81.1(3) . .
C16 Nb1 C24 C23 -60.7(4) . .
C15 Nb1 C24 C23 -124.9(3) . .
C25 Nb1 C24 C23 -113.6(3) . .
C12 Nb1 C24 C23 -2.1(4) . .
C22 Nb1 C24 C23 -37.3(2) . .
C14 Nb1 C24 C23 149.6(4) . .
C13 Nb1 C24 C23 60.7(4) . .
C21 Nb1 C24 C23 -77.9(2) . .
P1 Nb1 C24 C23 157.9(2) . .
C22 C21 C25 C24 -0.3(4) . .
Si2 C21 C25 C24 -166.7(3) . .
Nb1 C21 C25 C24 62.1(3) . .
C22 C21 C25 Nb1 -62.5(3) . .
Si2 C21 C25 Nb1 131.2(3) . .
C23 C24 C25 C21 0.6(5) . .
Nb1 C24 C25 C21 -65.7(3) . .
C23 C24 C25 Nb1 66.3(3) . .
C1 Nb1 C25 C21 133.9(2) . .
C16 Nb1 C25 C21 -28.9(3) . .
C24 Nb1 C25 C21 117.7(4) . .
C15 Nb1 C25 C21 -68.6(3) . .
C23 Nb1 C25 C21 78.6(3) . .
C12 Nb1 C25 C21 2.8(4) . .
C22 Nb1 C25 C21 37.5(2) . .
C14 Nb1 C25 C21 -97.9(3) . .
C13 Nb1 C25 C21 -42.9(11) . .
P1 Nb1 C25 C21 -155.0(2) . .
C1 Nb1 C25 C24 16.2(3) . .
C16 Nb1 C25 C24 -146.6(2) . .
C15 Nb1 C25 C24 173.7(2) . .
C23 Nb1 C25 C24 -39.1(2) . .
C12 Nb1 C25 C24 -114.9(3) . .
C22 Nb1 C25 C24 -80.2(3) . .
C14 Nb1 C25 C24 144.4(3) . .
C13 Nb1 C25 C24 -160.6(9) . .
C21 Nb1 C25 C24 -117.7(4) . .
P1 Nb1 C25 C24 87.2(2) . .
C2 P1 C31 C32 32.4(5) . .
C41 P1 C31 C32 137.7(4) . .
Nb1 P1 C31 C32 -82.7(4) . .
C2 P1 C31 C36 -147.9(4) . .
C41 P1 C31 C36 -42.6(4) . .
Nb1 P1 C31 C36 97.0(4) . .
C36 C31 C32 C33 0.3(9) . .
P1 C31 C32 C33 180.0(5) . .
C31 C32 C33 C34 1.0(10) . .
C32 C33 C34 C35 -2.4(10) . .
C33 C34 C35 C36 2.5(10) . .
C32 C31 C36 C35 -0.2(7) . .
P1 C31 C36 C35 -179.9(4) . .
C34 C35 C36 C31 -1.2(9) . .
C2 P1 C41 C42 16.6(4) . .
C31 P1 C41 C42 -88.1(4) . .
Nb1 P1 C41 C42 131.7(3) . .
C2 P1 C41 C46 -165.1(3) . .
C31 P1 C41 C46 90.2(3) . .
Nb1 P1 C41 C46 -50.0(4) . .
C46 C41 C42 C43 1.0(7) . .
P1 C41 C42 C43 179.3(4) . .
C41 C42 C43 C44 -0.7(7) . .
C42 C43 C44 C45 -0.8(7) . .
C43 C44 C45 C46 2.1(7) . .
C44 C45 C46 C41 -1.8(7) . .
C42 C41 C46 C45 0.3(6) . .
P1 C41 C46 C45 -178.1(4) . .
C1 N1 C51 C56 -78.6(6) . .
C1 N1 C51 C52 110.8(5) . .
C56 C51 C52 C53 0.5(6) . .
N1 C51 C52 C53 171.2(4) . .
C56 C51 C52 C57 -178.5(4) . .
N1 C51 C52 C57 -7.9(6) . .
C51 C52 C53 C54 -0.6(7) . .
C57 C52 C53 C54 178.5(4) . .
C52 C53 C54 C55 0.1(7) . .
C53 C54 C55 C56 0.3(8) . .
C54 C55 C56 C51 -0.3(7) . .
C54 C55 C56 C58 -177.2(5) . .
C52 C51 C56 C55 -0.1(6) . .
N1 C51 C56 C55 -170.7(4) . .
C52 C51 C56 C58 176.8(4) . .
N1 C51 C56 C58 6.2(6) . .
C64 C61 C62 C63 1.9(14) . .
C61 C62 C63 C65 -1.6(13) . .
C62 C63 C65 C61 2.4(13) . 2_577
C74 C71 C72 C73 178(3) . 2_787
C73 C71 C72 C73 -3(3) . 2_787
C74 C71 C73 C72 -178(3) . 2_787
C72 C71 C73 C72 4(3) . 2_787
C82 C81 C82 C83 0(100) 2_675 .
C86 C81 C82 C83 3.5(16) . .
C86 C81 C82 C83 -176.5(16) 2_675 .
C87 C81 C82 C83 179.4(11) . .
C87 C81 C82 C83 -0.6(11) 2_675 .
C81 C82 C83 C84 -2.0(16) . .
C82 C83 C84 C85 0.3(18) . .
C83 C84 C85 C86 0.6(19) . .
C84 C85 C86 C81 0.1(15) . .
C82 C81 C86 C85 177.4(16) 2_675 .
C82 C81 C86 C85 -2.6(16) . .
C86 C81 C86 C85 90(100) 2_675 .
C87 C81 C86 C85 -178.8(10) . .
C87 C81 C86 C85 1.2(10) 2_675 .
